data_7022645
loop_
_publ_author_name
'Castro-Osma, Jose A'
'Alonso-Moreno, Carlos'
'M\'arquez-Segovia, Isabel'
'Otero, Antonio'
'Lara-S\'anchez, Agust\'in'
'Fern\'andez-Baeza, Juan'
'Rodr\'iguez, Ana M'
'S\'anchez-Barba, Luis F'
'Garc\'ia-Mart\'inez, Joaqu\'in C'

_publ_section_title
;
 Synthesis, structural characterization and catalytic evaluation of the
 ring-opening polymerization of discrete five-coordinate alkyl aluminium
 complexes.
;
_journal_issue 25
_journal_name_full 'Dalton transactions (Cambridge, England : 2003)'
_journal_page_first 9325
_journal_page_last 9337
_journal_paper_doi 10.1039/c3dt32657h
_journal_volume 42
_journal_year 2013
_chemical_formula_moiety 'C42 H53 Al N10 O2'
_chemical_formula_sum 'C42 H53 Al N10 O2'
_chemical_formula_weight 756.92
_chemical_name_systematic
;
?
;
_space_group_IT_number 19
_symmetry_cell_setting orthorhombic
_symmetry_space_group_name_Hall 'P 2ac 2ab'
_symmetry_space_group_name_H-M 'P 21 21 21'
_atom_sites_solution_hydrogens geom
_atom_sites_solution_primary direct
_atom_sites_solution_secondary difmap
_audit_creation_method SHELXL-97
_cell_angle_alpha 90.00
_cell_angle_beta 90.00
_cell_angle_gamma 90.00
_cell_formula_units_Z 4
_cell_length_a 12.3440(4)
_cell_length_b 14.5660(6)
_cell_length_c 23.8390(9)
_cell_measurement_reflns_used 647
_cell_measurement_temperature 230(2)
_cell_measurement_theta_max 16.937
_cell_measurement_theta_min 2.756
_cell_volume 4286.3(3)
_computing_structure_refinement 'SHELXL-97 (Sheldrick, 1997)'
_diffrn_ambient_temperature 230(2)
_diffrn_measured_fraction_theta_full 0.999
_diffrn_measured_fraction_theta_max 0.999
_diffrn_measurement_device_type 'CCD area detector'
_diffrn_measurement_method 'omega scans'
_diffrn_radiation_monochromator graphite
_diffrn_radiation_source 'fine-focus sealed tube'
_diffrn_radiation_type MoK\a
_diffrn_radiation_wavelength 0.71073
_diffrn_reflns_av_R_equivalents 0.1147
_diffrn_reflns_av_sigmaI/netI 0.1801
_diffrn_reflns_limit_h_max 14
_diffrn_reflns_limit_h_min -14
_diffrn_reflns_limit_k_max 17
_diffrn_reflns_limit_k_min -15
_diffrn_reflns_limit_l_max 28
_diffrn_reflns_limit_l_min -26
_diffrn_reflns_number 18884
_diffrn_reflns_theta_full 25.00
_diffrn_reflns_theta_max 25.00
_diffrn_reflns_theta_min 1.64
_exptl_absorpt_coefficient_mu 0.094
_exptl_absorpt_correction_T_max 0.9833
_exptl_absorpt_correction_T_min 0.9787
_exptl_absorpt_correction_type multi-scan
_exptl_absorpt_process_details SADABS
_exptl_crystal_colour colorless
_exptl_crystal_density_diffrn 1.173
_exptl_crystal_density_method 'not measured'
_exptl_crystal_description block
_exptl_crystal_F_000 1616
_exptl_crystal_size_max 0.23
_exptl_crystal_size_mid 0.21
_exptl_crystal_size_min 0.18
_refine_diff_density_max 0.389
_refine_diff_density_min -0.344
_refine_diff_density_rms 0.105
_refine_ls_abs_structure_details 'Flack H D (1983), Acta Cryst. A39, 876-881'
_refine_ls_abs_structure_Flack 0.3(5)
_refine_ls_extinction_coef 0.0071(9)
_refine_ls_extinction_expression Fc^*^=kFc[1+0.001xFc^2^\l^3^/sin(2\q)]^-1/4^
_refine_ls_extinction_method SHELXL
_refine_ls_goodness_of_fit_ref 0.940
_refine_ls_hydrogen_treatment constr
_refine_ls_matrix_type full
_refine_ls_number_parameters 528
_refine_ls_number_reflns 7408
_refine_ls_number_restraints 0
_refine_ls_restrained_S_all 0.940
_refine_ls_R_factor_all 0.2126
_refine_ls_R_factor_gt 0.0767
_refine_ls_shift/su_max 0.010
_refine_ls_shift/su_mean 0.000
_refine_ls_structure_factor_coef Fsqd
_refine_ls_weighting_details 'calc w=1/[\s^2^(Fo^2^)+(0.0939P)^2^+0.0000P] where P=(Fo^2^+2Fc^2^)/3'
_refine_ls_weighting_scheme calc
_refine_ls_wR_factor_gt 0.1560
_refine_ls_wR_factor_ref 0.2306
_reflns_number_gt 2921
_reflns_number_total 7408
_reflns_threshold_expression >2sigma(I)
_cod_data_source_file c3dt32657h.txt
_cod_data_source_block 6
_cod_original_sg_symbol_H-M P212121
_cod_database_code 7022645

loop_
_symmetry_equiv_pos_as_xyz
'x, y, z'
'-x+1/2, -y, z+1/2'
'x+1/2, -y+1/2, -z'
'-x, y+1/2, -z+1/2'

loop_
_atom_site_label
_atom_site_type_symbol
_atom_site_fract_x
_atom_site_fract_y
_atom_site_fract_z
_atom_site_U_iso_or_equiv
_atom_site_adp_type
_atom_site_occupancy
_atom_site_symmetry_multiplicity
_atom_site_calc_flag
_atom_site_refinement_flags
_atom_site_disorder_assembly
_atom_site_disorder_group
Al1 Al 0.07478(16) 0.51455(16) 0.34271(9) 0.0553(7) Uani 1 1 d . . .
O1 O 0.1541(3) 0.5801(3) 0.39046(18) 0.0534(13) Uani 1 1 d . A .
O2 O -0.0146(3) 0.4388(3) 0.37918(19) 0.0525(13) Uani 1 1 d . A .
N1 N 0.1917(5) 0.4087(5) 0.3506(3) 0.0581(17) Uani 1 1 d . A .
N2 N 0.2953(5) 0.4218(5) 0.3703(2) 0.0568(17) Uani 1 1 d . . .
N3 N 0.3857(6) 0.5150(6) 0.2878(3) 0.081(2) Uani 1 1 d . A .
N4 N 0.3640(5) 0.5626(5) 0.3353(3) 0.0638(18) Uani 1 1 d . . .
N5 N 0.2565(4) 0.5711(4) 0.4714(3) 0.0501(15) Uani 1 1 d . A .
N6 N -0.0444(4) 0.6176(5) 0.3509(2) 0.0571(17) Uani 1 1 d . A .
N7 N -0.1526(4) 0.6000(4) 0.3579(2) 0.0503(16) Uani 1 1 d . . .
N8 N -0.2098(5) 0.5146(5) 0.2651(3) 0.076(2) Uani 1 1 d . A .
N9 N -0.2079(5) 0.4639(5) 0.3127(3) 0.0575(18) Uani 1 1 d . . .
N10 N -0.1374(4) 0.4375(4) 0.4526(3) 0.0505(16) Uani 1 1 d . A .
C1 C 0.3573(7) 0.3468(7) 0.3626(3) 0.071(2) Uani 1 1 d . A .
C2 C 0.2907(7) 0.2821(6) 0.3406(4) 0.076(3) Uani 1 1 d . . .
H2 H 0.3096 0.2219 0.3321 0.091 Uiso 1 1 calc R A .
C3 C 0.1893(7) 0.3216(6) 0.3329(3) 0.066(2) Uani 1 1 d . A .
C4 C 0.4756(6) 0.3444(6) 0.3754(4) 0.094(3) Uani 1 1 d . . .
H4A H 0.5135 0.3844 0.3502 0.142 Uiso 1 1 calc R A .
H4B H 0.5022 0.2829 0.3711 0.142 Uiso 1 1 calc R . .
H4C H 0.4873 0.3644 0.4133 0.142 Uiso 1 1 calc R . .
C5 C 0.0900(7) 0.2777(6) 0.3111(3) 0.085(3) Uani 1 1 d . . .
H5A H 0.0578 0.2408 0.3400 0.127 Uiso 1 1 calc R A .
H5B H 0.1080 0.2396 0.2796 0.127 Uiso 1 1 calc R . .
H5C H 0.0397 0.3242 0.2995 0.127 Uiso 1 1 calc R . .
C6 C 0.3872(6) 0.6535(7) 0.3304(4) 0.066(2) Uani 1 1 d . A .
C7 C 0.4230(7) 0.6639(8) 0.2767(4) 0.084(3) Uani 1 1 d . . .
H7 H 0.4437 0.7187 0.2597 0.100 Uiso 1 1 calc R A .
C8 C 0.4228(8) 0.5795(9) 0.2527(4) 0.092(3) Uani 1 1 d . A .
C9 C 0.3753(7) 0.7226(6) 0.3752(3) 0.081(3) Uani 1 1 d . . .
H9A H 0.3000 0.7301 0.3840 0.122 Uiso 1 1 calc R A .
H9B H 0.4046 0.7801 0.3627 0.122 Uiso 1 1 calc R . .
H9C H 0.4137 0.7025 0.4080 0.122 Uiso 1 1 calc R . .
C10 C 0.4527(10) 0.5499(9) 0.1957(4) 0.161(5) Uani 1 1 d . . .
H10A H 0.4298 0.4876 0.1899 0.241 Uiso 1 1 calc R A .
H10B H 0.5298 0.5540 0.1912 0.241 Uiso 1 1 calc R . .
H10C H 0.4178 0.5890 0.1687 0.241 Uiso 1 1 calc R . .
C11 C 0.3314(6) 0.5117(6) 0.3854(3) 0.059(2) Uani 1 1 d . A .
H11 H 0.3946 0.5055 0.4100 0.070 Uiso 1 1 calc R . .
C12 C 0.2402(5) 0.5581(5) 0.4188(3) 0.0498(19) Uani 1 1 d . . .
C13 C 0.1631(6) 0.6060(5) 0.5028(3) 0.056(2) Uani 1 1 d . . .
H13 H 0.0965 0.5792 0.4876 0.067 Uiso 1 1 calc R A .
C14 C 0.1752(7) 0.5780(6) 0.5642(3) 0.084(3) Uani 1 1 d . A .
H14A H 0.1846 0.5127 0.5666 0.126 Uiso 1 1 calc R . .
H14B H 0.1114 0.5955 0.5846 0.126 Uiso 1 1 calc R . .
H14C H 0.2372 0.6081 0.5801 0.126 Uiso 1 1 calc R . .
C15 C 0.1571(6) 0.7112(5) 0.4984(3) 0.053(2) Uani 1 1 d . A .
C16 C 0.2454(7) 0.7656(6) 0.5049(3) 0.068(2) Uani 1 1 d . . .
H16 H 0.3124 0.7385 0.5117 0.082 Uiso 1 1 calc R A .
C17 C 0.2388(9) 0.8605(7) 0.5015(3) 0.080(3) Uani 1 1 d . A .
H17 H 0.3008 0.8959 0.5060 0.096 Uiso 1 1 calc R . .
C18 C 0.1415(10) 0.9021(7) 0.4918(4) 0.095(3) Uani 1 1 d . . .
H18 H 0.1362 0.9657 0.4903 0.114 Uiso 1 1 calc R A .
C19 C 0.0532(9) 0.8490(8) 0.4842(4) 0.105(3) Uani 1 1 d . A .
H19 H -0.0130 0.8765 0.4763 0.126 Uiso 1 1 calc R . .
C20 C 0.0591(7) 0.7532(6) 0.4881(3) 0.070(2) Uani 1 1 d . . .
H20 H -0.0031 0.7179 0.4837 0.084 Uiso 1 1 calc R A .
C21 C -0.2147(6) 0.6767(6) 0.3504(3) 0.058(2) Uani 1 1 d . A .
C22 C -0.1434(7) 0.7464(6) 0.3410(3) 0.064(2) Uani 1 1 d . . .
H22 H -0.1607 0.8079 0.3353 0.076 Uiso 1 1 calc R A .
C23 C -0.0391(6) 0.7081(7) 0.3417(3) 0.067(2) Uani 1 1 d . A .
C24 C -0.3350(6) 0.6743(6) 0.3516(3) 0.075(2) Uani 1 1 d . . .
H24A H -0.3606 0.6301 0.3248 0.112 Uiso 1 1 calc R A .
H24B H -0.3629 0.7339 0.3422 0.112 Uiso 1 1 calc R . .
H24C H -0.3592 0.6573 0.3884 0.112 Uiso 1 1 calc R . .
C25 C 0.0654(7) 0.7572(6) 0.3324(4) 0.097(3) Uani 1 1 d . . .
H25A H 0.0929 0.7790 0.3676 0.145 Uiso 1 1 calc R A .
H25B H 0.0538 0.8083 0.3076 0.145 Uiso 1 1 calc R . .
H25C H 0.1170 0.7159 0.3158 0.145 Uiso 1 1 calc R . .
C26 C -0.2314(6) 0.3737(6) 0.3024(4) 0.061(2) Uani 1 1 d . A .
C27 C -0.2499(7) 0.3687(7) 0.2466(4) 0.080(3) Uani 1 1 d . . .
H27 H -0.2698 0.3165 0.2266 0.095 Uiso 1 1 calc R A .
C28 C -0.2334(8) 0.4565(8) 0.2248(4) 0.087(3) Uani 1 1 d . A .
C29 C -0.2350(6) 0.3010(6) 0.3464(4) 0.082(3) Uani 1 1 d . . .
H29A H -0.2756 0.2494 0.3327 0.123 Uiso 1 1 calc R A .
H29B H -0.2693 0.3249 0.3795 0.123 Uiso 1 1 calc R . .
H29C H -0.1626 0.2819 0.3553 0.123 Uiso 1 1 calc R . .
C30 C -0.2366(9) 0.4903(7) 0.1660(3) 0.134(4) Uani 1 1 d . . .
H30A H -0.2566 0.5539 0.1657 0.200 Uiso 1 1 calc R A .
H30B H -0.2888 0.4555 0.1451 0.200 Uiso 1 1 calc R . .
H30C H -0.1664 0.4832 0.1492 0.200 Uiso 1 1 calc R . .
C31 C -0.1904(6) 0.5063(5) 0.3664(3) 0.056(2) Uani 1 1 d . A .
H31 H -0.2597 0.5085 0.3864 0.067 Uiso 1 1 calc R . .
C32 C -0.1091(5) 0.4571(5) 0.4030(3) 0.0486(19) Uani 1 1 d . . .
C33 C -0.0554(6) 0.3930(5) 0.4897(3) 0.058(2) Uani 1 1 d . . .
H33 H 0.0167 0.4153 0.4792 0.069 Uiso 1 1 calc R A .
C34 C -0.0776(8) 0.4206(6) 0.5497(3) 0.090(3) Uani 1 1 d . A .
H34A H -0.1446 0.3937 0.5619 0.136 Uiso 1 1 calc R . .
H34B H -0.0825 0.4862 0.5521 0.136 Uiso 1 1 calc R . .
H34C H -0.0197 0.3994 0.5733 0.136 Uiso 1 1 calc R . .
C35 C -0.0594(7) 0.2917(6) 0.4803(3) 0.058(2) Uani 1 1 d . A .
C36 C 0.0292(8) 0.2438(6) 0.4619(4) 0.082(3) Uani 1 1 d . . .
H36 H 0.0941 0.2747 0.4560 0.099 Uiso 1 1 calc R A .
C37 C 0.0240(11) 0.1500(9) 0.4518(5) 0.120(4) Uani 1 1 d . A .
H37 H 0.0838 0.1186 0.4379 0.144 Uiso 1 1 calc R . .
C38 C -0.0704(13) 0.1050(7) 0.4628(5) 0.116(4) Uani 1 1 d . . .
H38 H -0.0740 0.0420 0.4566 0.139 Uiso 1 1 calc R A .
C39 C -0.1597(10) 0.1495(8) 0.4825(4) 0.102(3) Uani 1 1 d . A .
H39 H -0.2232 0.1177 0.4905 0.122 Uiso 1 1 calc R . .
C40 C -0.1531(8) 0.2426(7) 0.4902(3) 0.076(3) Uani 1 1 d . . .
H40 H -0.2142 0.2739 0.5027 0.091 Uiso 1 1 calc R A .
C41 C 0.072(2) 0.499(2) 0.2631(13) 0.070(8) Uani 0.50 1 d P A 1
H41A H 0.1299 0.4571 0.2537 0.084 Uiso 0.50 1 calc PR A 1
H41B H 0.0045 0.4674 0.2544 0.084 Uiso 0.50 1 calc PR A 1
C42 C 0.080(3) 0.578(2) 0.2237(11) 0.082(18) Uani 0.50 1 d P A 1
H42A H 0.0222 0.6203 0.2311 0.123 Uiso 0.50 1 calc PR A 1
H42B H 0.0741 0.5558 0.1858 0.123 Uiso 0.50 1 calc PR A 1
H42C H 0.1483 0.6078 0.2287 0.123 Uiso 0.50 1 calc PR A 1
C41A C 0.097(2) 0.544(2) 0.2615(13) 0.072(10) Uani 0.50 1 d P A 2
H41C H 0.0276 0.5656 0.2481 0.086 Uiso 0.50 1 calc PR A 2
H41D H 0.1448 0.5972 0.2612 0.086 Uiso 0.50 1 calc PR A 2
C42A C 0.135(2) 0.4891(16) 0.2214(8) 0.076(8) Uani 0.50 1 d P A 2
H42D H 0.2020 0.4624 0.2332 0.114 Uiso 0.50 1 calc PR A 2
H42E H 0.1461 0.5240 0.1877 0.114 Uiso 0.50 1 calc PR A 2
H42F H 0.0830 0.4413 0.2143 0.114 Uiso 0.50 1 calc PR A 2

loop_
_atom_site_aniso_label
_atom_site_aniso_U_11
_atom_site_aniso_U_22
_atom_site_aniso_U_33
_atom_site_aniso_U_23
_atom_site_aniso_U_13
_atom_site_aniso_U_12
Al1 0.0478(12) 0.0736(17) 0.0444(13) -0.0001(13) 0.0011(11) 0.0045(13)
O1 0.046(3) 0.060(4) 0.055(3) -0.003(3) -0.005(2) 0.006(3)
O2 0.045(3) 0.057(3) 0.055(3) -0.003(3) 0.005(2) 0.003(3)
N1 0.051(4) 0.069(5) 0.055(4) -0.010(4) 0.011(3) 0.004(3)
N2 0.051(4) 0.054(5) 0.065(4) -0.009(4) 0.006(3) -0.003(4)
N3 0.091(5) 0.101(7) 0.050(5) -0.013(5) 0.016(4) 0.013(5)
N4 0.056(4) 0.074(6) 0.061(5) 0.004(4) 0.003(3) 0.001(4)
N5 0.049(3) 0.046(4) 0.055(4) 0.004(3) -0.004(3) 0.001(3)
N6 0.046(4) 0.067(5) 0.058(4) 0.021(4) -0.008(3) -0.003(3)
N7 0.040(3) 0.059(5) 0.052(4) 0.002(3) -0.001(3) -0.004(3)
N8 0.081(5) 0.079(6) 0.068(5) -0.010(5) -0.014(4) 0.020(4)
N9 0.058(4) 0.062(5) 0.052(5) -0.018(4) -0.011(3) 0.012(4)
N10 0.057(4) 0.037(4) 0.058(4) -0.003(3) 0.003(3) -0.006(3)
C1 0.068(6) 0.066(6) 0.078(6) -0.004(5) 0.005(5) 0.019(5)
C2 0.087(6) 0.053(6) 0.088(6) -0.013(5) 0.017(6) 0.018(5)
C3 0.075(6) 0.067(7) 0.055(5) -0.014(5) 0.022(4) 0.006(5)
C4 0.065(6) 0.094(7) 0.125(8) -0.012(6) 0.003(5) 0.033(5)
C5 0.090(6) 0.084(7) 0.081(6) -0.034(5) 0.007(5) -0.002(6)
C6 0.047(4) 0.080(8) 0.071(7) -0.011(6) -0.005(4) -0.001(5)
C7 0.075(6) 0.116(10) 0.060(6) 0.017(6) 0.008(5) -0.001(7)
C8 0.106(7) 0.125(10) 0.045(6) -0.007(7) 0.017(5) 0.002(8)
C9 0.078(6) 0.083(7) 0.083(6) 0.015(6) -0.005(5) -0.017(5)
C10 0.230(14) 0.176(12) 0.076(8) -0.011(8) 0.062(9) -0.024(11)
C11 0.044(4) 0.081(7) 0.051(5) -0.011(5) -0.007(4) 0.010(5)
C12 0.042(4) 0.054(5) 0.053(5) 0.006(4) -0.007(4) 0.002(4)
C13 0.058(5) 0.050(6) 0.059(5) -0.008(4) 0.014(4) -0.001(4)
C14 0.120(7) 0.073(7) 0.060(6) 0.001(5) 0.017(5) 0.006(6)
C15 0.055(5) 0.049(6) 0.056(5) -0.003(4) 0.005(4) 0.008(4)
C16 0.061(5) 0.059(6) 0.084(6) -0.009(5) -0.001(5) -0.006(5)
C17 0.111(8) 0.062(7) 0.067(6) -0.013(5) 0.013(6) -0.023(6)
C18 0.126(9) 0.069(8) 0.090(8) -0.003(6) -0.016(7) 0.011(8)
C19 0.101(8) 0.069(8) 0.145(10) -0.014(7) -0.034(7) 0.023(7)
C20 0.067(5) 0.067(6) 0.077(6) -0.002(5) -0.012(5) -0.003(5)
C21 0.065(5) 0.061(6) 0.048(5) -0.007(4) -0.004(4) 0.014(5)
C22 0.081(6) 0.051(5) 0.059(5) 0.007(5) -0.011(5) 0.011(5)
C23 0.065(6) 0.080(7) 0.057(5) 0.020(5) -0.007(4) -0.002(5)
C24 0.064(5) 0.078(6) 0.083(6) -0.007(5) -0.016(5) 0.025(5)
C25 0.081(6) 0.084(7) 0.125(8) 0.027(6) -0.006(6) -0.016(6)
C26 0.054(5) 0.061(7) 0.068(6) -0.011(5) -0.001(4) 0.000(5)
C27 0.080(6) 0.083(8) 0.075(7) -0.028(6) -0.025(5) 0.015(6)
C28 0.104(7) 0.094(9) 0.062(6) -0.023(7) -0.017(5) 0.037(7)
C29 0.075(6) 0.075(7) 0.097(7) -0.018(6) -0.002(6) -0.021(5)
C30 0.225(12) 0.122(9) 0.054(6) -0.024(7) -0.040(7) 0.052(9)
C31 0.047(4) 0.055(6) 0.065(5) 0.009(5) 0.004(4) -0.002(4)
C32 0.048(4) 0.046(5) 0.052(5) -0.005(4) 0.006(4) 0.006(4)
C33 0.069(5) 0.045(5) 0.059(5) 0.001(4) -0.013(4) -0.005(4)
C34 0.138(8) 0.092(7) 0.041(5) 0.003(5) -0.007(5) 0.004(7)
C35 0.071(5) 0.055(6) 0.049(5) 0.014(4) 0.002(4) -0.003(5)
C36 0.090(7) 0.052(6) 0.104(7) 0.013(5) 0.018(6) 0.012(5)
C37 0.144(11) 0.072(9) 0.144(11) 0.025(8) 0.028(9) 0.039(8)
C38 0.172(12) 0.051(7) 0.124(10) -0.003(7) -0.003(9) 0.002(9)
C39 0.123(9) 0.058(8) 0.124(9) 0.019(7) 0.007(8) -0.009(7)
C40 0.076(6) 0.061(7) 0.091(7) 0.005(5) 0.007(5) 0.002(5)
C41 0.078(17) 0.071(3) 0.062(15) 0.015(17) 0.025(12) -0.020(14)
C42 0.098(5) 0.086(3) 0.062(17) 0.049(18) 0.03(2) 0.03(3)
C41A 0.069(15) 0.097(3) 0.050(14) 0.03(2) 0.018(11) -0.024(16)
C42A 0.095(2) 0.097(19) 0.036(11) 0.016(12) 0.002(13) 0.030(18)

loop_
_atom_type_symbol
_atom_type_description
_atom_type_scat_dispersion_real
_atom_type_scat_dispersion_imag
_atom_type_scat_source
C C 0.0033 0.0016 'International Tables Vol C Tables 4.2.6.8 and 6.1.1.4'
H H 0.0000 0.0000 'International Tables Vol C Tables 4.2.6.8 and 6.1.1.4'
N N 0.0061 0.0033 'International Tables Vol C Tables 4.2.6.8 and 6.1.1.4'
O O 0.0106 0.0060 'International Tables Vol C Tables 4.2.6.8 and 6.1.1.4'
Al Al 0.0645 0.0514 'International Tables Vol C Tables 4.2.6.8 and 6.1.1.4'

loop_
_geom_angle_atom_site_label_1
_geom_angle_atom_site_label_2
_geom_angle_atom_site_label_3
_geom_angle
O1 Al1 O2 111.1(2)
O1 Al1 C41 135.3(7)
O2 Al1 C41 113.4(7)
O1 Al1 C41A 115.3(8)
O2 Al1 C41A 133.6(8)
C41 Al1 C41A 21.4(10)
O1 Al1 N6 86.7(2)
O2 Al1 N6 87.9(2)
C41 Al1 N6 99.3(11)
C41A Al1 N6 91.9(11)
O1 Al1 N1 87.6(2)
O2 Al1 N1 85.9(2)
C41 Al1 N1 90.9(11)
C41A Al1 N1 98.4(11)
N6 Al1 N1 169.6(2)
C12 O1 Al1 130.6(5)
C32 O2 Al1 129.0(5)
C3 N1 N2 105.1(6)
C3 N1 Al1 130.3(6)
N2 N1 Al1 124.2(5)
C1 N2 N1 111.7(7)
C1 N2 C11 127.0(7)
N1 N2 C11 120.2(6)
C8 N3 N4 103.3(8)
N3 N4 C6 112.7(7)
N3 N4 C11 118.5(7)
C6 N4 C11 128.4(8)
C12 N5 C13 115.3(6)
C23 N6 N7 104.6(6)
C23 N6 Al1 130.7(5)
N7 N6 Al1 123.9(5)
C21 N7 N6 112.2(6)
C21 N7 C31 127.2(6)
N6 N7 C31 120.3(6)
C28 N8 N9 105.5(8)
N8 N9 C26 111.7(7)
N8 N9 C31 121.0(7)
C26 N9 C31 127.2(8)
C32 N10 C33 117.6(6)
N2 C1 C2 105.8(7)
N2 C1 C4 123.1(9)
C2 C1 C4 131.1(9)
C1 C2 C3 108.1(8)
N1 C3 C2 109.3(8)
N1 C3 C5 122.7(8)
C2 C3 C5 128.0(9)
N4 C6 C7 104.9(8)
N4 C6 C9 125.5(8)
C7 C6 C9 129.5(10)
C8 C7 C6 107.2(9)
N3 C8 C7 111.8(8)
N3 C8 C10 117.3(11)
C7 C8 C10 130.9(11)
N2 C11 N4 110.1(6)
N2 C11 C12 107.8(6)
N4 C11 C12 113.7(7)
N5 C12 O1 126.9(7)
N5 C12 C11 117.1(6)
O1 C12 C11 116.0(6)
N5 C13 C14 108.7(6)
N5 C13 C15 110.4(6)
C14 C13 C15 109.7(6)
C16 C15 C20 117.8(7)
C16 C15 C13 122.4(8)
C20 C15 C13 119.8(8)
C15 C16 C17 121.9(9)
C18 C17 C16 120.3(9)
C19 C18 C17 118.7(10)
C18 C19 C20 121.4(9)
C15 C20 C19 120.0(8)
C22 C21 N7 105.7(6)
C22 C21 C24 131.7(8)
N7 C21 C24 122.6(8)
C21 C22 C23 107.0(7)
N6 C23 C22 110.5(7)
N6 C23 C25 122.6(8)
C22 C23 C25 126.9(8)
C27 C26 N9 105.4(8)
C27 C26 C29 130.4(9)
N9 C26 C29 124.2(8)
C26 C27 C28 107.0(8)
N8 C28 C27 110.4(8)
N8 C28 C30 118.9(11)
C27 C28 C30 130.7(10)
N9 C31 N7 109.0(6)
N9 C31 C32 114.3(6)
N7 C31 C32 108.2(6)
N10 C32 O2 126.8(7)
N10 C32 C31 117.6(6)
O2 C32 C31 115.6(6)
C35 C33 N10 108.5(6)
C35 C33 C34 113.6(6)
N10 C33 C34 108.8(6)
C36 C35 C40 117.4(8)
C36 C35 C33 121.7(8)
C40 C35 C33 120.9(8)
C35 C36 C37 121.3(10)
C38 C37 C36 118.7(11)
C37 C38 C39 121.9(11)
C38 C39 C40 118.0(11)
C39 C40 C35 122.6(10)
C42 C41 Al1 122(2)
C42A C41A Al1 128(3)

loop_
_geom_bond_atom_site_label_1
_geom_bond_atom_site_label_2
_geom_bond_distance
Al1 O1 1.779(5)
Al1 O2 1.786(5)
Al1 C41 1.91(3)
Al1 C41A 2.00(3)
Al1 N6 2.110(6)
Al1 N1 2.120(7)
O1 C12 1.300(7)
O2 C32 1.324(8)
N1 C3 1.337(9)
N1 N2 1.376(7)
N2 C1 1.347(9)
N2 C11 1.429(9)
N3 C8 1.340(11)
N3 N4 1.354(8)
N4 C6 1.359(10)
N4 C11 1.463(9)
N5 C12 1.284(8)
N5 C13 1.466(8)
N6 C23 1.338(9)
N6 N7 1.371(7)
N7 C21 1.366(8)
N7 C31 1.456(9)
N8 C28 1.314(11)
N8 N9 1.353(8)
N9 C26 1.368(9)
N9 C31 1.438(9)
N10 C32 1.265(8)
N10 C33 1.493(8)
C1 C2 1.355(11)
C1 C4 1.493(11)
C2 C3 1.389(11)
C3 C5 1.477(10)
C6 C7 1.362(11)
C6 C9 1.475(11)
C7 C8 1.357(12)
C8 C10 1.472(12)
C11 C12 1.535(9)
C13 C14 1.526(9)
C13 C15 1.538(10)
C15 C16 1.357(10)
C15 C20 1.378(10)
C16 C17 1.386(11)
C17 C18 1.365(12)
C18 C19 1.348(13)
C19 C20 1.400(12)
C21 C22 1.363(10)
C21 C24 1.486(10)
C22 C23 1.404(10)
C23 C25 1.493(10)
C26 C27 1.350(10)
C26 C29 1.492(10)
C27 C28 1.396(12)
C28 C30 1.485(12)
C31 C32 1.510(9)
C33 C35 1.492(10)
C33 C34 1.511(9)
C35 C36 1.369(11)
C35 C40 1.381(11)
C36 C37 1.388(13)
C37 C38 1.363(14)
C38 C39 1.363(14)
C39 C40 1.371(13)
C41 C42 1.49(3)
C41A C42A 1.33(4)
